data_1547507
loop_
_publ_author_name
'Mandal, Debdeep'
'Dolai, Ramapada'
'Chrysochos, Nicolas'
'Kalita, Pankaj'
'Kumar, Ravi'
'Dhara, Debabrata'
'Maiti, Avijit'
'Narayanan, Ramakirushnan Suriya'
'Rajaraman, Gopalan'
'Schulzke, Carola'
'Chandrasekhar, Vadapalli'
'Jana, Anukul'

_publ_section_title
;
 Stepwise Reversible Oxidation of N-Peralkyl-Substituted NHC-CAAC Derived
 Triazaalkenes: Isolation of Radical Cations and Dications.
;
_journal_issue 20
_journal_name_full 'Organic letters'
_journal_page_first 5605
_journal_page_last 5608
_journal_paper_doi 10.1021/acs.orglett.7b02721
_journal_volume 19
_journal_year 2017
_chemical_formula_moiety 'C F3 O3 S, C11 H22 N'
_chemical_formula_sum 'C12 H22 F3 N O3 S'
_chemical_formula_weight 317.37
_chemical_name_systematic
;
 ?
;
_space_group_IT_number 14
_space_group_name_Hall '-P 2ybc'
_symmetry_cell_setting monoclinic
_symmetry_space_group_name_Hall '-P 2ybc'
_symmetry_space_group_name_H-M 'P 1 21/c 1'
_atom_sites_solution_hydrogens geom
_atom_sites_solution_primary direct
_atom_sites_solution_secondary difmap
_cell_angle_alpha 90.00
_cell_angle_beta 107.297(3)
_cell_angle_gamma 90.00
_cell_formula_units_Z 4
_cell_length_a 11.0625(12)
_cell_length_b 8.6759(10)
_cell_length_c 17.0878(19)
_cell_measurement_reflns_used 5677
_cell_measurement_temperature 100(2)
_cell_measurement_theta_max 25.96
_cell_measurement_theta_min 2.50
_cell_volume 1565.9(3)
_computing_cell_refinement 'Bruker SAINT'
_computing_data_collection 'Bruker APEX2'
_computing_data_reduction 'Bruker SAINT'
_computing_structure_refinement 'ShelXL (Sheldrick, 2015)'
_computing_structure_solution 'ShelXT (Sheldrick, 2015)'
_diffrn_ambient_temperature 100(2)
_diffrn_measured_fraction_theta_full 0.990
_diffrn_measured_fraction_theta_max 0.990
_diffrn_measurement_device_type 'Bruker APEX-II CCD'
_diffrn_measurement_method '\f and \w scans'
_diffrn_radiation_monochromator graphite
_diffrn_radiation_source 'fine-focus sealed tube'
_diffrn_radiation_type MoK\a
_diffrn_radiation_wavelength 0.71073
_diffrn_reflns_av_R_equivalents 0.0387
_diffrn_reflns_av_sigmaI/netI 0.0293
_diffrn_reflns_limit_h_max 13
_diffrn_reflns_limit_h_min -10
_diffrn_reflns_limit_k_max 10
_diffrn_reflns_limit_k_min -10
_diffrn_reflns_limit_l_max 21
_diffrn_reflns_limit_l_min -21
_diffrn_reflns_number 18486
_diffrn_reflns_theta_full 26.54
_diffrn_reflns_theta_max 26.54
_diffrn_reflns_theta_min 1.93
_exptl_absorpt_coefficient_mu 0.244
_exptl_absorpt_correction_T_max 1
_exptl_absorpt_correction_T_min 0.8173
_exptl_absorpt_correction_type multi-scan
_exptl_absorpt_process_details
;  
SADABS-2004/1 (Bruker,2004) was used for absorption correction
;
_exptl_crystal_colour colourless
_exptl_crystal_density_diffrn 1.346
_exptl_crystal_density_method 'not measured'
_exptl_crystal_description block
_exptl_crystal_F_000 672
_exptl_crystal_size_max 0.24
_exptl_crystal_size_mid 0.19
_exptl_crystal_size_min 0.11
_refine_diff_density_max 0.459
_refine_diff_density_min -0.353
_refine_diff_density_rms 0.049
_refine_ls_extinction_method none
_refine_ls_goodness_of_fit_ref 1.102
_refine_ls_hydrogen_treatment mixed
_refine_ls_matrix_type full
_refine_ls_number_parameters 187
_refine_ls_number_reflns 3225
_refine_ls_number_restraints 0
_refine_ls_restrained_S_all 1.102
_refine_ls_R_factor_all 0.0446
_refine_ls_R_factor_gt 0.0350
_refine_ls_shift/su_max 0.001
_refine_ls_shift/su_mean 0.000
_refine_ls_structure_factor_coef Fsqd
_refine_ls_weighting_details 'calc w=1/[\s^2^(Fo^2^)+(0.0412P)^2^+0.4592P] where P=(Fo^2^+2Fc^2^)/3'
_refine_ls_weighting_scheme calc
_refine_ls_wR_factor_gt 0.0850
_refine_ls_wR_factor_ref 0.0913
_reflns_number_gt 2689
_reflns_number_total 3225
_reflns_threshold_expression >2\s(I)
_cod_data_source_file ol7b02721_si_002.cif
_cod_data_source_block aj004
_cod_depositor_comments
;
The following automatic conversions were performed:

'_symmetry_cell_setting' value 'Monoclinic' changed to 'monoclinic'
according to
/home/data/users/saulius/crontab/automatic-downloads/rss-feeds/ACS/lib/dictionaries/cif_core.dic
dictionary named 'cif_core.dic' version 2.4.2 from 2011-04-26.

Automatic conversion script
Id: cif_fix_values 4973 2017-02-22 13:04:09Z antanas 

 Adding full bibliography for 1547507--1547513.cif.
;
_cod_original_sg_symbol_H-M P2(1)/c
_cod_database_code 1547507

loop_
_symmetry_equiv_pos_as_xyz
'x, y, z'
'-x, y+1/2, -z+1/2'
'-x, -y, -z'
'x, -y-1/2, z-1/2'

loop_
_atom_site_label
_atom_site_type_symbol
_atom_site_fract_x
_atom_site_fract_y
_atom_site_fract_z
_atom_site_U_iso_or_equiv
_atom_site_adp_type
_atom_site_occupancy
_atom_site_symmetry_multiplicity
_atom_site_calc_flag
_atom_site_refinement_flags
S2 S 0.72335(4) 0.73332(5) 0.61815(2) 0.02139(12) Uani 1 1 d .
F1 F 0.94260(10) 0.59351(13) 0.67389(7) 0.0417(3) Uani 1 1 d .
F3 F 0.94265(9) 0.82840(12) 0.71438(6) 0.0374(3) Uani 1 1 d .
O3 O 0.66756(11) 0.85660(14) 0.65197(7) 0.0310(3) Uani 1 1 d .
F2 F 0.85482(10) 0.65139(13) 0.76686(6) 0.0392(3) Uani 1 1 d .
O1 O 0.76255(12) 0.77377(14) 0.54736(6) 0.0313(3) Uani 1 1 d .
O2 O 0.66051(11) 0.58642(14) 0.61230(7) 0.0328(3) Uani 1 1 d .
N1 N 0.71722(12) 0.25179(15) 0.46815(7) 0.0207(3) Uani 1 1 d .
C3 C 0.72130(15) 0.46022(19) 0.38269(9) 0.0239(4) Uani 1 1 d .
C4 C 0.70530(14) 0.39685(18) 0.46072(9) 0.0224(3) Uani 1 1 d .
H4 H 0.6880 0.4590 0.5004 0.027 Uiso 1 1 calc R
C2 C 0.72132(16) 0.3095(2) 0.33406(9) 0.0280(4) Uani 1 1 d .
H2A H 0.6409 0.2973 0.2918 0.034 Uiso 1 1 calc R
H2B H 0.7881 0.3125 0.3080 0.034 Uiso 1 1 calc R
C10 C 0.82779(16) 0.2057(2) 0.61474(9) 0.0305(4) Uani 1 1 d .
H10A H 0.9037 0.1927 0.5992 0.046 Uiso 1 1 calc R
H10B H 0.8308 0.1400 0.6605 0.046 Uiso 1 1 calc R
H10C H 0.8208 0.3112 0.6298 0.046 Uiso 1 1 calc R
C1 C 0.74310(15) 0.17429(19) 0.39526(9) 0.0230(3) Uani 1 1 d .
C12 C 0.87340(15) 0.69998(19) 0.69716(9) 0.0246(4) Uani 1 1 d .
C11 C 0.58900(16) 0.1932(2) 0.56049(10) 0.0296(4) Uani 1 1 d .
H11A H 0.5838 0.3001 0.5736 0.044 Uiso 1 1 calc R
H11B H 0.5846 0.1309 0.6060 0.044 Uiso 1 1 calc R
H11C H 0.5199 0.1675 0.5131 0.044 Uiso 1 1 calc R
C8 C 0.61229(16) 0.5691(2) 0.34129(10) 0.0312(4) Uani 1 1 d .
H8A H 0.5331 0.5165 0.3331 0.047 Uiso 1 1 calc R
H8B H 0.6201 0.6015 0.2893 0.047 Uiso 1 1 calc R
H8C H 0.6152 0.6577 0.3755 0.047 Uiso 1 1 calc R
C9 C 0.71334(15) 0.16324(19) 0.54271(9) 0.0221(3) Uani 1 1 d .
H9 H 0.7183 0.0531 0.5313 0.027 Uiso 1 1 calc R
C5 C 0.87910(15) 0.1139(2) 0.42251(10) 0.0308(4) Uani 1 1 d .
H5A H 0.9362 0.1975 0.4440 0.046 Uiso 1 1 calc R
H5B H 0.8990 0.0693 0.3764 0.046 Uiso 1 1 calc R
H5C H 0.8875 0.0371 0.4642 0.046 Uiso 1 1 calc R
C6 C 0.64992(15) 0.0424(2) 0.36457(10) 0.0288(4) Uani 1 1 d .
H6A H 0.6672 -0.0386 0.4046 0.043 Uiso 1 1 calc R
H6B H 0.6588 0.0036 0.3140 0.043 Uiso 1 1 calc R
H6C H 0.5651 0.0793 0.3558 0.043 Uiso 1 1 calc R
C7 C 0.84735(16) 0.5478(2) 0.40382(10) 0.0304(4) Uani 1 1 d .
H7A H 0.8454 0.6316 0.4401 0.046 Uiso 1 1 calc R
H7B H 0.8603 0.5875 0.3545 0.046 Uiso 1 1 calc R
H7C H 0.9153 0.4790 0.4301 0.046 Uiso 1 1 calc R

loop_
_atom_site_aniso_label
_atom_site_aniso_U_11
_atom_site_aniso_U_22
_atom_site_aniso_U_33
_atom_site_aniso_U_23
_atom_site_aniso_U_13
_atom_site_aniso_U_12
S2 0.0220(2) 0.0222(2) 0.01951(19) -0.00117(14) 0.00545(15) 0.00229(16)
F1 0.0313(6) 0.0381(6) 0.0559(7) 0.0021(5) 0.0135(5) 0.0157(5)
F3 0.0317(6) 0.0373(6) 0.0387(6) -0.0020(5) 0.0034(4) -0.0117(5)
O3 0.0325(7) 0.0282(7) 0.0343(6) -0.0002(5) 0.0131(5) 0.0104(5)
F2 0.0438(6) 0.0465(7) 0.0242(5) 0.0117(4) 0.0056(4) -0.0010(5)
O1 0.0422(7) 0.0326(7) 0.0205(5) 0.0017(5) 0.0115(5) 0.0039(6)
O2 0.0314(7) 0.0304(7) 0.0368(6) -0.0074(5) 0.0103(5) -0.0088(5)
N1 0.0194(7) 0.0225(7) 0.0194(6) -0.0002(5) 0.0044(5) 0.0023(5)
C3 0.0263(8) 0.0266(9) 0.0200(7) 0.0011(6) 0.0088(6) 0.0027(7)
C4 0.0215(8) 0.0235(9) 0.0216(7) -0.0009(6) 0.0054(6) 0.0022(7)
C2 0.0319(9) 0.0329(10) 0.0199(7) -0.0016(7) 0.0087(6) 0.0003(8)
C10 0.0312(9) 0.0331(10) 0.0228(8) 0.0052(7) 0.0012(7) -0.0016(8)
C1 0.0218(8) 0.0270(9) 0.0203(7) -0.0045(6) 0.0064(6) 0.0014(7)
C12 0.0248(8) 0.0230(9) 0.0256(8) 0.0032(6) 0.0071(6) 0.0017(7)
C11 0.0288(9) 0.0292(10) 0.0326(9) 0.0085(7) 0.0121(7) 0.0029(8)
C8 0.0326(9) 0.0358(10) 0.0267(8) 0.0094(7) 0.0113(7) 0.0056(8)
C9 0.0253(8) 0.0200(8) 0.0201(7) 0.0031(6) 0.0053(6) 0.0007(7)
C5 0.0239(9) 0.0347(10) 0.0336(9) -0.0069(7) 0.0079(7) 0.0020(8)
C6 0.0261(9) 0.0309(10) 0.0281(8) -0.0069(7) 0.0060(7) -0.0016(7)
C7 0.0314(9) 0.0329(10) 0.0294(8) -0.0004(7) 0.0128(7) -0.0005(8)

loop_
_atom_type_symbol
_atom_type_description
_atom_type_scat_dispersion_real
_atom_type_scat_dispersion_imag
_atom_type_scat_source
C C 0.0033 0.0016 'International Tables Vol C Tables 4.2.6.8 and 6.1.1.4'
H H 0.0000 0.0000 'International Tables Vol C Tables 4.2.6.8 and 6.1.1.4'
N N 0.0061 0.0033 'International Tables Vol C Tables 4.2.6.8 and 6.1.1.4'
O O 0.0106 0.0060 'International Tables Vol C Tables 4.2.6.8 and 6.1.1.4'
F F 0.0171 0.0103 'International Tables Vol C Tables 4.2.6.8 and 6.1.1.4'
S S 0.1246 0.1234 'International Tables Vol C Tables 4.2.6.8 and 6.1.1.4'

loop_
_geom_angle_atom_site_label_1
_geom_angle_atom_site_label_2
_geom_angle_atom_site_label_3
_geom_angle
O3 S2 O2 115.43(7)
O3 S2 O1 115.29(7)
O2 S2 O1 114.56(7)
O3 S2 C12 103.01(7)
O2 S2 C12 103.01(7)
O1 S2 C12 102.98(7)
C4 N1 C9 124.42(13)
C4 N1 C1 113.43(12)
C9 N1 C1 122.08(12)
C4 C3 C8 110.62(13)
C4 C3 C7 108.14(12)
C8 C3 C7 109.85(14)
C4 C3 C2 100.73(13)
C8 C3 C2 113.52(13)
C7 C3 C2 113.53(13)
N1 C4 C3 114.60(13)
C1 C2 C3 107.65(12)
N1 C1 C6 110.00(12)
N1 C1 C5 108.11(12)
C6 C1 C5 110.55(14)
N1 C1 C2 100.97(12)
C6 C1 C2 112.59(13)
C5 C1 C2 114.09(14)
F1 C12 F3 107.53(13)
F1 C12 F2 107.55(13)
F3 C12 F2 107.30(13)
F1 C12 S2 111.45(11)
F3 C12 S2 111.53(11)
F2 C12 S2 111.26(11)
N1 C9 C11 109.83(12)
N1 C9 C10 109.59(13)
C11 C9 C10 112.43(13)

loop_
_geom_bond_atom_site_label_1
_geom_bond_atom_site_label_2
_geom_bond_distance
S2 O3 1.4392(12)
S2 O2 1.4410(12)
S2 O1 1.4444(11)
S2 C12 1.8246(16)
F1 C12 1.3336(19)
F3 C12 1.3344(19)
F2 C12 1.3356(18)
N1 C4 1.268(2)
N1 C9 1.4993(18)
N1 C1 1.5156(19)
C3 C4 1.501(2)
C3 C8 1.530(2)
C3 C7 1.534(2)
C3 C2 1.549(2)
C2 C1 1.542(2)
C10 C9 1.525(2)
C1 C6 1.525(2)
C1 C5 1.529(2)
C11 C9 1.517(2)
